data_1575215
loop_
_publ_author_name
'Jiang, Shengjie'
'Wang, Ganping'
'Cai, Yanping'
'Maron, Laurent'
'Xu, Xin'

_publ_section_title
;
 Zinc substituted carbenes: synthesis, structure, and ambiphilic
 reactivity.
;
_journal_issue 34
_journal_name_full 'Chemical science'
_journal_page_first 15462
_journal_page_last 15468
_journal_paper_doi 10.1039/d5sc03342j
_journal_volume 16
_journal_year 2025
_chemical_formula_moiety 'C56 H79 Ag N4 P Zn, C2 F6 N O4 S2'
_chemical_formula_sum 'C58 H79 Ag F6 N5 O4 P S2 Zn'
_chemical_formula_weight 1292.59
_space_group_crystal_system triclinic
_space_group_IT_number 2
_space_group_name_Hall '-P 1'
_space_group_name_H-M_alt 'P -1'
_atom_sites_solution_hydrogens geom
_audit_creation_date 2024-10-11
_audit_creation_method
;
Olex2 1.5
(compiled 2024.02.16 svn.r378c4104 for OlexSys, GUI svn.r6928)
;
_audit_update_record
;
2025-04-14 deposited with the CCDC.	2025-07-23 downloaded from the CCDC.
;
_cell_angle_alpha 99.423(4)
_cell_angle_beta 91.210(4)
_cell_angle_gamma 101.739(4)
_cell_formula_units_Z 2
_cell_length_a 12.4129(17)
_cell_length_b 13.8443(18)
_cell_length_c 18.128(2)
_cell_measurement_reflns_used 9798
_cell_measurement_temperature 150(1)
_cell_measurement_theta_max 27.51
_cell_measurement_theta_min 2.23
_cell_volume 3004.2(7)
_computing_cell_refinement 'SAINT V8.40B (?, 2016)'
_computing_data_reduction 'SAINT V8.40B (?, 2016)'
_computing_molecular_graphics 'Olex2 1.5 (Dolomanov et al., 2009)'
_computing_publication_material 'Olex2 1.5 (Dolomanov et al., 2009)'
_computing_structure_refinement 'SHELXL 2018/3 (Sheldrick, 2015)'
_diffrn_ambient_temperature 150(1)
_diffrn_measured_fraction_theta_full 0.993
_diffrn_measured_fraction_theta_max 0.992
_diffrn_measurement_device_type 'Bruker APEX-II CCD'
_diffrn_measurement_method '\f and \w scans'
_diffrn_radiation_type MoK\a
_diffrn_radiation_wavelength 0.71073
_diffrn_reflns_av_unetI/netI 0.0628
_diffrn_reflns_Laue_measured_fraction_full 0.993
_diffrn_reflns_Laue_measured_fraction_max 0.992
_diffrn_reflns_limit_h_max 16
_diffrn_reflns_limit_h_min -16
_diffrn_reflns_limit_k_max 17
_diffrn_reflns_limit_k_min -17
_diffrn_reflns_limit_l_max 23
_diffrn_reflns_limit_l_min 0
_diffrn_reflns_number 13702
_diffrn_reflns_point_group_measured_fraction_full 0.993
_diffrn_reflns_point_group_measured_fraction_max 0.992
_diffrn_reflns_theta_full 25.242
_diffrn_reflns_theta_max 27.512
_diffrn_reflns_theta_min 1.525
_diffrn_source_current 1.0
_diffrn_source_power 0.05
_diffrn_source_voltage 50.0
_diffrn_standards_number 0
_exptl_absorpt_coefficient_mu 0.889
_exptl_absorpt_correction_T_max 0.7456
_exptl_absorpt_correction_T_min 0.5124
_exptl_absorpt_correction_type multi-scan
_exptl_absorpt_process_details
;
SADABS-2016/2 (Bruker,2016/2) was used for absorption correction.
wR2(int) was 0.1343 before and 0.0918 after correction.
The Ratio of minimum to maximum transmission is 0.6872.
The \l/2 correction factor is Not present.
;
_exptl_crystal_colour yellow
_exptl_crystal_colour_primary yellow
_exptl_crystal_density_diffrn 1.429
_exptl_crystal_description block
_exptl_crystal_F_000 1344
_exptl_crystal_size_max 0.15
_exptl_crystal_size_mid 0.13
_exptl_crystal_size_min 0.12
_refine_diff_density_max 0.962
_refine_diff_density_min -0.584
_refine_diff_density_rms 0.126
_refine_ls_extinction_method none
_refine_ls_goodness_of_fit_ref 1.031
_refine_ls_hydrogen_treatment constr
_refine_ls_matrix_type full
_refine_ls_number_parameters 722
_refine_ls_number_reflns 13702
_refine_ls_number_restraints 0
_refine_ls_restrained_S_all 1.031
_refine_ls_R_factor_all 0.0830
_refine_ls_R_factor_gt 0.0660
_refine_ls_shift/su_max 0.002
_refine_ls_shift/su_mean 0.000
_refine_ls_structure_factor_coef Fsqd
_refine_ls_weighting_details 'w=1/[\s^2^(Fo^2^)+(0.0966P)^2^+17.9770P] where P=(Fo^2^+2Fc^2^)/3'
_refine_ls_weighting_scheme calc
_refine_ls_wR_factor_gt 0.1833
_refine_ls_wR_factor_ref 0.2011
_reflns_Friedel_coverage 0.000
_reflns_number_gt 11530
_reflns_number_total 13702
_reflns_threshold_expression 'I > 2\s(I)'
_cod_data_source_file d5sc03342j2.cif
_cod_data_source_block Complex_7
_cod_depositor_comments 'Adding full bibliography for 1575210--1575219.cif.'
_cod_original_cell_volume 3004.1(7)
_cod_database_code 1575215
_shelx_shelxl_version_number 2018/3
_shelx_space_group_comment
;
The symmetry employed for this shelxl refinement is uniquely defined
by the following loop, which should always be used as a source of
symmetry information in preference to the above space-group names.
They are only intended as comments.
;
_shelx_estimated_absorpt_t_max 0.901
_shelx_estimated_absorpt_t_min 0.878
_olex2_refinement_description
;
1. Twinned data refinement
 Scales: 0.83966
 0.16034
2.a Ternary CH refined with riding coordinates:
 C13(H13), C16(H16), C25(H25), C28(H28), C39(H39), C42(H42), C51(H51), C54(H54)
2.b Secondary CH2 refined with riding coordinates:
 C31(H31A,H31B), C32(H32A,H32B)
2.c Aromatic/amide H refined with riding coordinates:
 C4(H4), C9(H9), C10(H10), C11(H11), C21(H21), C22(H22), C23(H23), C35(H35),
 C36(H36), C37(H37), C47(H47), C48(H48), C49(H49)
2.d Idealised Me refined as rotating group:
 C2(H2A,H2B,H2C), C6(H6A,H6B,H6C), C14(H14A,H14B,H14C), C15(H15A,H15B,H15C),
 C17(H17A,H17B,H17C), C18(H18A,H18B,H18C), C26(H26A,H26B,H26C), C27(H27A,H27B,
 H27C), C29(H29A,H29B,H29C), C30(H30A,H30B,H30C), C40(H40A,H40B,H40C), C41(H41A,
 H41B,H41C), C43(H43A,H43B,H43C), C44(H44A,H44B,H44C), C52(H52A,H52B,H52C),
 C53(H53A,H53B,H53C), C55(H55A,H55B,H55C), C56(H56A,H56B,H56C)
;
_olex2_submission_special_instructions 'No special instructions were received'

loop_
_space_group_symop_operation_xyz
'x, y, z'
'-x, -y, -z'

loop_
_atom_site_label
_atom_site_type_symbol
_atom_site_fract_x
_atom_site_fract_y
_atom_site_fract_z
_atom_site_U_iso_or_equiv
_atom_site_adp_type
_atom_site_occupancy
_atom_site_site_symmetry_order
_atom_site_calc_flag
_atom_site_refinement_flags_posn
_atom_site_refinement_flags_adp
_atom_site_refinement_flags_occupancy
_atom_site_disorder_assembly
_atom_site_disorder_group
Ag1 Ag 0.63665(4) 0.86119(3) 0.25294(2) 0.02166(12) Uani 1 1 d . . . . .
Zn1 Zn 0.75444(5) 0.73970(4) 0.35419(3) 0.01402(14) Uani 1 1 d . . . . .
P1 P 0.77261(11) 0.73739(11) 0.16466(7) 0.0154(3) Uani 1 1 d . . . . .
N1 N 0.7763(4) 0.6497(3) 0.4222(2) 0.0150(8) Uani 1 1 d . . . . .
N2 N 0.7102(4) 0.8433(3) 0.4313(2) 0.0158(9) Uani 1 1 d . . . . .
N3 N 0.8614(4) 0.6899(4) 0.1108(2) 0.0169(9) Uani 1 1 d . . . . .
N4 N 0.7058(4) 0.7655(4) 0.0940(2) 0.0188(9) Uani 1 1 d . . . . .
C1 C 0.7503(5) 0.7565(4) 0.2510(3) 0.0218(11) Uani 1 1 d . . . . .
C2 C 0.7943(5) 0.6003(5) 0.5447(3) 0.0246(12) Uani 1 1 d . . . . .
H2A H 0.745688 0.534843 0.527279 0.037 Uiso 1 1 calc R U . . .
H2B H 0.780212 0.624570 0.596750 0.037 Uiso 1 1 calc R U . . .
H2C H 0.871315 0.593785 0.541694 0.037 Uiso 1 1 calc R U . . .
C3 C 0.7722(4) 0.6738(4) 0.4960(3) 0.0169(10) Uani 1 1 d . . . . .
C4 C 0.7480(5) 0.7632(4) 0.5334(3) 0.0194(11) Uani 1 1 d . . . . .
H4 H 0.753326 0.771764 0.586502 0.023 Uiso 1 1 calc R U . . .
C5 C 0.7177(5) 0.8406(4) 0.5046(3) 0.0183(10) Uani 1 1 d . . . . .
C6 C 0.6937(5) 0.9270(5) 0.5611(3) 0.0245(12) Uani 1 1 d . . . . .
H6A H 0.681965 0.905784 0.609817 0.037 Uiso 1 1 calc R U . . .
H6B H 0.627317 0.946770 0.543755 0.037 Uiso 1 1 calc R U . . .
H6C H 0.756283 0.984109 0.566074 0.037 Uiso 1 1 calc R U . . .
C7 C 0.7989(5) 0.5525(4) 0.3939(3) 0.0163(10) Uani 1 1 d . . . . .
C8 C 0.7098(5) 0.4695(4) 0.3768(3) 0.0192(11) Uani 1 1 d . . . . .
C9 C 0.7338(5) 0.3766(4) 0.3510(3) 0.0240(12) Uani 1 1 d . . . . .
H9 H 0.675223 0.319578 0.339523 0.029 Uiso 1 1 calc R U . . .
C10 C 0.8407(5) 0.3652(4) 0.3417(3) 0.0255(12) Uani 1 1 d . . . . .
H10 H 0.855169 0.300770 0.324075 0.031 Uiso 1 1 calc R U . . .
C11 C 0.9268(5) 0.4474(5) 0.3579(3) 0.0252(12) Uani 1 1 d . . . . .
H11 H 1.000148 0.439093 0.350738 0.030 Uiso 1 1 calc R U . . .
C12 C 0.9080(5) 0.5424(4) 0.3847(3) 0.0179(10) Uani 1 1 d . . . . .
C13 C 0.5922(5) 0.4826(5) 0.3877(4) 0.0254(12) Uani 1 1 d . . . . .
H13 H 0.595109 0.539906 0.429714 0.030 Uiso 1 1 calc R U . . .
C14 C 0.5157(6) 0.3911(6) 0.4094(5) 0.0393(17) Uani 1 1 d . . . . .
H14A H 0.507122 0.334464 0.367918 0.059 Uiso 1 1 calc R U . . .
H14B H 0.443480 0.406760 0.420002 0.059 Uiso 1 1 calc R U . . .
H14C H 0.547572 0.373593 0.454019 0.059 Uiso 1 1 calc R U . . .
C15 C 0.5439(6) 0.5111(5) 0.3177(4) 0.0343(15) Uani 1 1 d . . . . .
H15A H 0.589164 0.573869 0.307694 0.051 Uiso 1 1 calc R U . . .
H15B H 0.468432 0.519777 0.325916 0.051 Uiso 1 1 calc R U . . .
H15C H 0.543280 0.457855 0.274664 0.051 Uiso 1 1 calc R U . . .
C16 C 1.0019(5) 0.6324(4) 0.4043(3) 0.0202(11) Uani 1 1 d . . . . .
H16 H 0.977975 0.680596 0.444693 0.024 Uiso 1 1 calc R U . . .
C17 C 1.1083(5) 0.6081(5) 0.4335(4) 0.0279(13) Uani 1 1 d . . . . .
H17A H 1.138797 0.567613 0.392932 0.042 Uiso 1 1 calc R U . . .
H17B H 1.092190 0.570543 0.474728 0.042 Uiso 1 1 calc R U . . .
H17C H 1.161933 0.670470 0.451432 0.042 Uiso 1 1 calc R U . . .
C18 C 1.0248(6) 0.6845(5) 0.3366(4) 0.0300(14) Uani 1 1 d . . . . .
H18A H 0.957683 0.703637 0.320037 0.045 Uiso 1 1 calc R U . . .
H18B H 1.048096 0.638747 0.295835 0.045 Uiso 1 1 calc R U . . .
H18C H 1.083403 0.744512 0.350410 0.045 Uiso 1 1 calc R U . . .
C19 C 0.6732(5) 0.9244(4) 0.4066(3) 0.0178(10) Uani 1 1 d . . . . .
C20 C 0.7462(5) 1.0165(4) 0.4086(3) 0.0190(11) Uani 1 1 d . . . . .
C21 C 0.7062(5) 1.0938(4) 0.3826(3) 0.0230(12) Uani 1 1 d . . . . .
H21 H 0.752617 1.158435 0.387524 0.028 Uiso 1 1 calc R U . . .
C22 C 0.6023(6) 1.0780(5) 0.3506(4) 0.0277(13) Uani 1 1 d . . . . .
H22 H 0.578216 1.130782 0.332027 0.033 Uiso 1 1 calc R U . . .
C23 C 0.5307(5) 0.9840(5) 0.3447(3) 0.0230(12) Uani 1 1 d . . . . .
H23 H 0.459488 0.972895 0.320667 0.028 Uiso 1 1 calc R U . . .
C24 C 0.5639(5) 0.9065(4) 0.3743(3) 0.0180(11) Uani 1 1 d . . . . .
C25 C 0.8667(5) 1.0309(4) 0.4350(4) 0.0250(12) Uani 1 1 d . . . . .
H25 H 0.871269 0.980781 0.468310 0.030 Uiso 1 1 calc R U . . .
C26 C 0.9362(6) 1.0087(6) 0.3683(4) 0.0401(17) Uani 1 1 d . . . . .
H26A H 0.934358 1.057409 0.334977 0.060 Uiso 1 1 calc R U . . .
H26B H 0.906324 0.940998 0.340978 0.060 Uiso 1 1 calc R U . . .
H26C H 1.012415 1.013431 0.386260 0.060 Uiso 1 1 calc R U . . .
C27 C 0.9144(7) 1.1337(6) 0.4797(5) 0.0448(19) Uani 1 1 d . . . . .
H27A H 0.986596 1.133950 0.502746 0.067 Uiso 1 1 calc R U . . .
H27B H 0.864767 1.150410 0.518844 0.067 Uiso 1 1 calc R U . . .
H27C H 0.922789 1.183464 0.446288 0.067 Uiso 1 1 calc R U . . .
C28 C 0.4818(5) 0.8085(5) 0.3780(3) 0.0236(12) Uani 1 1 d . . . . .
H28 H 0.523831 0.753539 0.372833 0.028 Uiso 1 1 calc R U . . .
C29 C 0.3913(6) 0.7810(6) 0.3160(4) 0.0411(17) Uani 1 1 d . . . . .
H29A H 0.339755 0.826050 0.325422 0.062 Uiso 1 1 calc R U . . .
H29B H 0.351767 0.711737 0.314680 0.062 Uiso 1 1 calc R U . . .
H29C H 0.423885 0.787296 0.267772 0.062 Uiso 1 1 calc R U . . .
C30 C 0.4299(6) 0.8135(6) 0.4545(4) 0.0362(15) Uani 1 1 d . . . . .
H30A H 0.394907 0.871411 0.463390 0.054 Uiso 1 1 calc R U . . .
H30B H 0.487408 0.820215 0.493974 0.054 Uiso 1 1 calc R U . . .
H30C H 0.374480 0.752082 0.454723 0.054 Uiso 1 1 calc R U . . .
C31 C 0.8373(5) 0.6846(5) 0.0301(3) 0.0216(11) Uani 1 1 d . . . . .
H31A H 0.801574 0.615398 0.006766 0.026 Uiso 1 1 calc R U . . .
H31B H 0.906268 0.704848 0.004916 0.026 Uiso 1 1 calc R U . . .
C32 C 0.7607(5) 0.7555(5) 0.0228(3) 0.0274(13) Uani 1 1 d . . . . .
H32A H 0.802938 0.821416 0.014718 0.033 Uiso 1 1 calc R U . . .
H32B H 0.705940 0.727705 -0.019793 0.033 Uiso 1 1 calc R U . . .
C33 C 0.9606(4) 0.6611(4) 0.1346(3) 0.0188(11) Uani 1 1 d . . . . .
C34 C 1.0540(5) 0.7368(5) 0.1588(3) 0.0222(12) Uani 1 1 d . . . . .
C35 C 1.1522(5) 0.7065(5) 0.1749(4) 0.0284(13) Uani 1 1 d . . . . .
H35 H 1.217010 0.755549 0.191959 0.034 Uiso 1 1 calc R U . . .
C36 C 1.1551(5) 0.6064(6) 0.1662(4) 0.0327(15) Uani 1 1 d . . . . .
H36 H 1.222489 0.587336 0.176393 0.039 Uiso 1 1 calc R U . . .
C37 C 1.0612(5) 0.5328(5) 0.1427(4) 0.0299(14) Uani 1 1 d . . . . .
H37 H 1.064830 0.464217 0.137748 0.036 Uiso 1 1 calc R U . . .
C38 C 0.9617(5) 0.5589(4) 0.1264(3) 0.0191(11) Uani 1 1 d . . . . .
C39 C 1.0531(5) 0.8478(5) 0.1674(4) 0.0290(13) Uani 1 1 d . . . . .
H39 H 0.976219 0.855641 0.177834 0.035 Uiso 1 1 calc R U . . .
C40 C 1.1292(6) 0.9123(5) 0.2319(4) 0.0369(16) Uani 1 1 d . . . . .
H40A H 1.112975 0.885202 0.278046 0.055 Uiso 1 1 calc R U . . .
H40B H 1.117606 0.981059 0.238485 0.055 Uiso 1 1 calc R U . . .
H40C H 1.206047 0.912127 0.220592 0.055 Uiso 1 1 calc R U . . .
C41 C 1.0827(8) 0.8873(6) 0.0946(5) 0.052(2) Uani 1 1 d . . . . .
H41A H 1.082792 0.959035 0.101676 0.077 Uiso 1 1 calc R U . . .
H41B H 1.028232 0.851446 0.054295 0.077 Uiso 1 1 calc R U . . .
H41C H 1.155995 0.876668 0.081196 0.077 Uiso 1 1 calc R U . . .
C42 C 0.8582(5) 0.4793(4) 0.1049(3) 0.0245(12) Uani 1 1 d . . . . .
H42 H 0.810150 0.506387 0.072028 0.029 Uiso 1 1 calc R U . . .
C43 C 0.8806(7) 0.3815(6) 0.0594(5) 0.0430(18) Uani 1 1 d . . . . .
H43A H 0.924543 0.397021 0.016937 0.065 Uiso 1 1 calc R U . . .
H43B H 0.810440 0.336293 0.040829 0.065 Uiso 1 1 calc R U . . .
H43C H 0.921129 0.349021 0.091606 0.065 Uiso 1 1 calc R U . . .
C44 C 0.7957(7) 0.4606(7) 0.1736(4) 0.049(2) Uani 1 1 d . . . . .
H44A H 0.841598 0.436332 0.208147 0.074 Uiso 1 1 calc R U . . .
H44B H 0.727812 0.410115 0.158715 0.074 Uiso 1 1 calc R U . . .
H44C H 0.777313 0.523020 0.198426 0.074 Uiso 1 1 calc R U . . .
C45 C 0.6143(5) 0.8128(4) 0.1019(3) 0.0179(10) Uani 1 1 d . . . . .
C46 C 0.6310(5) 0.9184(4) 0.1206(3) 0.0208(11) Uani 1 1 d . . . . .
C47 C 0.5375(6) 0.9603(5) 0.1300(4) 0.0317(14) Uani 1 1 d . . . . .
H47 H 0.546795 1.030644 0.145300 0.038 Uiso 1 1 calc R U . . .
C48 C 0.4332(5) 0.9027(5) 0.1177(4) 0.0297(14) Uani 1 1 d . . . . .
H48 H 0.371359 0.933388 0.123854 0.036 Uiso 1 1 calc R U . . .
C49 C 0.4173(5) 0.8007(5) 0.0966(4) 0.0260(12) Uani 1 1 d . . . . .
H49 H 0.344324 0.762024 0.086939 0.031 Uiso 1 1 calc R U . . .
C50 C 0.5062(5) 0.7523(5) 0.0891(3) 0.0214(11) Uani 1 1 d . . . . .
C51 C 0.7454(5) 0.9859(5) 0.1234(3) 0.0266(13) Uani 1 1 d . . . . .
H51 H 0.801257 0.943105 0.123533 0.032 Uiso 1 1 calc R U . . .
C52 C 0.7562(7) 1.0324(6) 0.0521(4) 0.0446(19) Uani 1 1 d . . . . .
H52A H 0.746314 0.979137 0.008141 0.067 Uiso 1 1 calc R U . . .
H52B H 0.829409 1.075757 0.052982 0.067 Uiso 1 1 calc R U . . .
H52C H 0.699700 1.072185 0.049469 0.067 Uiso 1 1 calc R U . . .
C53 C 0.7698(6) 1.0672(6) 0.1930(4) 0.0389(16) Uani 1 1 d . . . . .
H53A H 0.716987 1.111103 0.193395 0.058 Uiso 1 1 calc R U . . .
H53B H 0.844757 1.106575 0.192328 0.058 Uiso 1 1 calc R U . . .
H53C H 0.763189 1.035931 0.237899 0.058 Uiso 1 1 calc R U . . .
C54 C 0.4899(5) 0.6393(5) 0.0684(4) 0.0292(13) Uani 1 1 d . . . . .
H54 H 0.555630 0.624379 0.041370 0.035 Uiso 1 1 calc R U . . .
C55 C 0.4848(6) 0.5914(5) 0.1378(5) 0.0418(18) Uani 1 1 d . . . . .
H55A H 0.418367 0.601055 0.163811 0.063 Uiso 1 1 calc R U . . .
H55B H 0.550131 0.622615 0.171156 0.063 Uiso 1 1 calc R U . . .
H55C H 0.482614 0.519640 0.123500 0.063 Uiso 1 1 calc R U . . .
C56 C 0.3879(6) 0.5937(6) 0.0157(4) 0.0357(15) Uani 1 1 d . . . . .
H56A H 0.388821 0.523726 -0.004542 0.054 Uiso 1 1 calc R U . . .
H56B H 0.388124 0.631453 -0.025575 0.054 Uiso 1 1 calc R U . . .
H56C H 0.321342 0.596581 0.043376 0.054 Uiso 1 1 calc R U . . .
S1 S 0.34595(12) 0.17688(11) 0.19147(8) 0.0235(3) Uani 1 1 d . . . . .
S2 S 0.22062(13) 0.32417(11) 0.21623(8) 0.0229(3) Uani 1 1 d . . . . .
F1 F 0.5031(4) 0.1827(4) 0.0978(3) 0.0503(12) Uani 1 1 d . . . . .
F2 F 0.4551(4) 0.3235(3) 0.1283(3) 0.0421(10) Uani 1 1 d . . . . .
F3 F 0.5532(3) 0.2701(4) 0.2062(3) 0.0527(12) Uani 1 1 d . . . . .
F4 F 0.0070(4) 0.2919(4) 0.2105(3) 0.0498(12) Uani 1 1 d . . . . .
F5 F 0.0690(4) 0.1585(4) 0.1879(4) 0.0665(16) Uani 1 1 d . . . . .
F6 F 0.0748(4) 0.2359(4) 0.3004(3) 0.0570(13) Uani 1 1 d . . . . .
O1 O 0.3863(4) 0.1160(4) 0.2372(3) 0.0391(12) Uani 1 1 d . . . . .
O2 O 0.2780(4) 0.1288(4) 0.1256(3) 0.0352(11) Uani 1 1 d . . . . .
O3 O 0.2176(4) 0.3312(4) 0.1383(3) 0.0369(11) Uani 1 1 d . . . . .
O4 O 0.2265(4) 0.4131(4) 0.2693(3) 0.0336(10) Uani 1 1 d . . . . .
N5 N 0.3042(4) 0.2632(4) 0.2434(3) 0.0255(11) Uani 1 1 d . . . . .
C57 C 0.4719(6) 0.2428(5) 0.1543(4) 0.0310(14) Uani 1 1 d . . . . .
C58 C 0.0856(6) 0.2473(5) 0.2299(4) 0.0357(15) Uani 1 1 d . . . . .

loop_
_atom_site_aniso_label
_atom_site_aniso_U_11
_atom_site_aniso_U_22
_atom_site_aniso_U_33
_atom_site_aniso_U_23
_atom_site_aniso_U_13
_atom_site_aniso_U_12
Ag1 0.0251(2) 0.0271(2) 0.0155(2) 0.00344(16) 0.00398(16) 0.01180(17)
Zn1 0.0174(3) 0.0150(3) 0.0113(3) 0.0033(2) 0.0009(2) 0.0063(2)
P1 0.0122(6) 0.0236(7) 0.0123(6) 0.0040(5) 0.0010(5) 0.0076(5)
N1 0.018(2) 0.015(2) 0.014(2) 0.0047(16) 0.0016(16) 0.0057(17)
N2 0.019(2) 0.015(2) 0.015(2) 0.0028(17) 0.0001(17) 0.0082(17)
N3 0.017(2) 0.026(2) 0.012(2) 0.0041(17) 0.0023(16) 0.0128(19)
N4 0.014(2) 0.034(3) 0.012(2) 0.0047(18) 0.0031(16) 0.0121(19)
C1 0.025(3) 0.025(3) 0.019(3) 0.007(2) 0.004(2) 0.012(2)
C2 0.038(3) 0.025(3) 0.017(3) 0.009(2) 0.001(2) 0.016(3)
C3 0.019(3) 0.021(3) 0.014(2) 0.006(2) 0.003(2) 0.009(2)
C4 0.023(3) 0.024(3) 0.013(2) 0.005(2) 0.003(2) 0.008(2)
C5 0.021(3) 0.019(3) 0.015(2) 0.000(2) 0.001(2) 0.006(2)
C6 0.034(3) 0.028(3) 0.015(3) 0.002(2) 0.006(2) 0.016(3)
C7 0.024(3) 0.015(2) 0.011(2) 0.0056(19) 0.0014(19) 0.004(2)
C8 0.022(3) 0.019(3) 0.017(3) 0.003(2) 0.002(2) 0.006(2)
C9 0.026(3) 0.017(3) 0.028(3) 0.006(2) 0.002(2) 0.002(2)
C10 0.034(3) 0.018(3) 0.026(3) 0.003(2) 0.006(2) 0.009(2)
C11 0.027(3) 0.027(3) 0.024(3) 0.004(2) 0.005(2) 0.012(2)
C12 0.025(3) 0.014(2) 0.015(2) 0.0019(19) -0.001(2) 0.007(2)
C13 0.020(3) 0.025(3) 0.030(3) 0.002(2) 0.004(2) 0.002(2)
C14 0.026(3) 0.035(4) 0.055(5) 0.016(3) 0.013(3) -0.007(3)
C15 0.026(3) 0.036(4) 0.041(4) 0.008(3) -0.005(3) 0.007(3)
C16 0.019(3) 0.020(3) 0.024(3) 0.005(2) -0.001(2) 0.008(2)
C17 0.020(3) 0.029(3) 0.038(4) 0.008(3) -0.002(2) 0.009(2)
C18 0.036(4) 0.027(3) 0.027(3) 0.013(3) 0.002(3) 0.001(3)
C19 0.022(3) 0.020(3) 0.014(2) 0.002(2) 0.003(2) 0.011(2)
C20 0.025(3) 0.015(2) 0.017(3) 0.001(2) 0.001(2) 0.008(2)
C21 0.030(3) 0.016(3) 0.025(3) 0.005(2) 0.005(2) 0.006(2)
C22 0.042(4) 0.024(3) 0.026(3) 0.015(2) 0.010(3) 0.016(3)
C23 0.022(3) 0.033(3) 0.021(3) 0.010(2) 0.005(2) 0.016(2)
C24 0.019(3) 0.021(3) 0.018(3) 0.005(2) 0.007(2) 0.012(2)
C25 0.024(3) 0.022(3) 0.028(3) 0.004(2) -0.003(2) 0.003(2)
C26 0.026(3) 0.051(4) 0.042(4) 0.007(3) 0.005(3) 0.004(3)
C27 0.038(4) 0.033(4) 0.055(5) -0.008(3) -0.011(4) 0.003(3)
C28 0.018(3) 0.026(3) 0.027(3) 0.002(2) 0.001(2) 0.007(2)
C29 0.029(4) 0.052(5) 0.039(4) 0.011(3) 0.001(3) -0.001(3)
C30 0.037(4) 0.039(4) 0.030(3) 0.007(3) 0.008(3) -0.001(3)
C31 0.022(3) 0.034(3) 0.012(3) 0.004(2) 0.004(2) 0.012(2)
C32 0.027(3) 0.049(4) 0.013(3) 0.008(3) 0.003(2) 0.022(3)
C33 0.016(3) 0.029(3) 0.016(3) 0.007(2) 0.003(2) 0.013(2)
C34 0.016(3) 0.036(3) 0.016(3) 0.009(2) 0.003(2) 0.006(2)
C35 0.015(3) 0.048(4) 0.026(3) 0.014(3) 0.001(2) 0.009(3)
C36 0.014(3) 0.053(4) 0.036(4) 0.011(3) 0.002(2) 0.015(3)
C37 0.028(3) 0.036(3) 0.032(3) 0.007(3) 0.007(3) 0.020(3)
C38 0.020(3) 0.024(3) 0.017(3) 0.006(2) 0.001(2) 0.011(2)
C39 0.022(3) 0.031(3) 0.037(4) 0.016(3) 0.002(3) 0.004(2)
C40 0.040(4) 0.033(4) 0.033(4) 0.007(3) -0.001(3) -0.001(3)
C41 0.067(6) 0.040(4) 0.041(4) 0.023(4) -0.010(4) -0.017(4)
C42 0.028(3) 0.023(3) 0.024(3) 0.005(2) -0.002(2) 0.008(2)
C43 0.054(5) 0.033(4) 0.042(4) -0.009(3) -0.011(3) 0.020(3)
C44 0.050(5) 0.056(5) 0.029(4) 0.003(3) 0.008(3) -0.018(4)
C45 0.018(3) 0.024(3) 0.014(2) 0.005(2) 0.003(2) 0.008(2)
C46 0.021(3) 0.024(3) 0.019(3) 0.008(2) 0.002(2) 0.005(2)
C47 0.035(4) 0.024(3) 0.037(4) 0.002(3) 0.002(3) 0.013(3)
C48 0.019(3) 0.039(4) 0.035(3) 0.001(3) -0.003(2) 0.019(3)
C49 0.015(3) 0.033(3) 0.030(3) 0.003(3) -0.002(2) 0.007(2)
C50 0.017(3) 0.029(3) 0.021(3) 0.003(2) 0.002(2) 0.010(2)
C51 0.026(3) 0.027(3) 0.025(3) 0.005(2) 0.006(2) 0.000(2)
C52 0.061(5) 0.039(4) 0.031(4) 0.014(3) 0.014(3) -0.004(4)
C53 0.040(4) 0.039(4) 0.029(3) 0.000(3) -0.001(3) -0.006(3)
C54 0.017(3) 0.027(3) 0.042(4) 0.000(3) 0.000(3) 0.005(2)
C55 0.039(4) 0.026(3) 0.062(5) 0.018(3) -0.009(4) 0.003(3)
C56 0.027(3) 0.039(4) 0.037(4) -0.006(3) -0.001(3) 0.004(3)
S1 0.0255(7) 0.0211(7) 0.0255(7) 0.0057(6) -0.0002(6) 0.0072(6)
S2 0.0304(8) 0.0260(7) 0.0155(6) 0.0037(5) 0.0016(5) 0.0130(6)
F1 0.061(3) 0.046(3) 0.053(3) 0.016(2) 0.031(2) 0.022(2)
F2 0.040(2) 0.034(2) 0.060(3) 0.024(2) 0.015(2) 0.0115(18)
F3 0.025(2) 0.068(3) 0.061(3) 0.017(3) -0.008(2) -0.003(2)
F4 0.029(2) 0.066(3) 0.063(3) 0.022(3) 0.003(2) 0.023(2)
F5 0.031(2) 0.047(3) 0.110(5) -0.014(3) 0.005(3) 0.002(2)
F6 0.045(3) 0.079(4) 0.053(3) 0.037(3) 0.011(2) 0.006(2)
O1 0.038(3) 0.039(3) 0.049(3) 0.022(2) 0.003(2) 0.017(2)
O2 0.035(3) 0.030(2) 0.037(3) -0.008(2) -0.004(2) 0.007(2)
O3 0.047(3) 0.052(3) 0.021(2) 0.008(2) 0.007(2) 0.030(2)
O4 0.045(3) 0.032(2) 0.025(2) 0.0011(19) 0.005(2) 0.013(2)
N5 0.028(3) 0.030(3) 0.021(2) 0.006(2) -0.004(2) 0.012(2)
C57 0.032(3) 0.032(3) 0.033(3) 0.012(3) 0.005(3) 0.008(3)
C58 0.031(4) 0.030(3) 0.044(4) 0.001(3) 0.005(3) 0.007(3)

loop_
_atom_type_symbol
_atom_type_description
_atom_type_scat_dispersion_real
_atom_type_scat_dispersion_imag
_atom_type_scat_source
C C 0.0033 0.0016 'International Tables Vol C Tables 4.2.6.8 and 6.1.1.4'
H H 0.0000 0.0000 'International Tables Vol C Tables 4.2.6.8 and 6.1.1.4'
Ag Ag -0.8971 1.1015 'International Tables Vol C Tables 4.2.6.8 and 6.1.1.4'
F F 0.0171 0.0103 'International Tables Vol C Tables 4.2.6.8 and 6.1.1.4'
N N 0.0061 0.0033 'International Tables Vol C Tables 4.2.6.8 and 6.1.1.4'
O O 0.0106 0.0060 'International Tables Vol C Tables 4.2.6.8 and 6.1.1.4'
P P 0.1023 0.0942 'International Tables Vol C Tables 4.2.6.8 and 6.1.1.4'
S S 0.1246 0.1234 'International Tables Vol C Tables 4.2.6.8 and 6.1.1.4'
Zn Zn 0.2839 1.4301 'International Tables Vol C Tables 4.2.6.8 and 6.1.1.4'

loop_
_geom_angle_atom_site_label_1
_geom_angle_atom_site_label_2
_geom_angle_atom_site_label_3
_geom_angle
_geom_angle_site_symmetry_1
_geom_angle_site_symmetry_3
_geom_angle_publ_flag
P1 Ag1 Zn1 67.90(3) . . ?
C1 Ag1 Zn1 36.19(15) . . ?
C1 Ag1 P1 31.73(15) . . ?
C1 Ag1 C24 114.68(19) . . ?
C1 Ag1 C45 87.93(19) . . ?
C1 Ag1 C46 108.9(2) . . ?
C24 Ag1 Zn1 78.50(13) . . ?
C24 Ag1 P1 146.27(13) . . ?
C24 Ag1 C45 151.86(18) . . ?
C24 Ag1 C46 136.10(18) . . ?
C45 Ag1 Zn1 122.56(12) . . ?
C45 Ag1 P1 57.12(12) . . ?
C46 Ag1 Zn1 144.70(13) . . ?
C46 Ag1 P1 77.59(13) . . ?
C46 Ag1 C45 30.66(17) . . ?
N1 Zn1 Ag1 161.27(13) . . ?
N1 Zn1 N2 96.36(18) . . ?
N2 Zn1 Ag1 78.00(13) . . ?
C1 Zn1 Ag1 42.85(17) . . ?
C1 Zn1 N1 144.8(2) . . ?
C1 Zn1 N2 118.7(2) . . ?
N3 P1 Ag1 168.40(18) . . ?
N4 P1 Ag1 81.98(16) . . ?
N4 P1 N3 93.8(2) . . ?
C1 P1 Ag1 47.4(2) . . ?
C1 P1 N3 137.7(3) . . ?
C1 P1 N4 128.5(3) . . ?
C3 N1 Zn1 122.5(4) . . ?
C3 N1 C7 116.9(4) . . ?
C7 N1 Zn1 120.6(3) . . ?
C5 N2 Zn1 122.3(4) . . ?
C5 N2 C19 119.4(4) . . ?
C19 N2 Zn1 118.2(3) . . ?
C31 N3 P1 113.8(3) . . ?
C33 N3 P1 127.4(4) . . ?
C33 N3 C31 118.7(4) . . ?
C32 N4 P1 114.4(4) . . ?
C45 N4 P1 124.1(4) . . ?
C45 N4 C32 120.6(4) . . ?
Zn1 C1 Ag1 101.0(2) . . ?
P1 C1 Ag1 100.9(3) . . ?
P1 C1 Zn1 158.0(4) . . ?
H2A C2 H2B 109.5 . . ?
H2A C2 H2C 109.5 . . ?
H2B C2 H2C 109.5 . . ?
C3 C2 H2A 109.5 . . ?
C3 C2 H2B 109.5 . . ?
C3 C2 H2C 109.5 . . ?
N1 C3 C2 118.7(5) . . ?
N1 C3 C4 125.0(5) . . ?
C4 C3 C2 116.3(5) . . ?
C3 C4 H4 115.2 . . ?
C5 C4 C3 129.7(5) . . ?
C5 C4 H4 115.2 . . ?
N2 C5 C4 123.4(5) . . ?
N2 C5 C6 119.9(5) . . ?
C4 C5 C6 116.6(5) . . ?
C5 C6 H6A 109.5 . . ?
C5 C6 H6B 109.5 . . ?
C5 C6 H6C 109.5 . . ?
H6A C6 H6B 109.5 . . ?
H6A C6 H6C 109.5 . . ?
H6B C6 H6C 109.5 . . ?
C8 C7 N1 118.8(5) . . ?
C12 C7 N1 119.6(5) . . ?
C12 C7 C8 121.6(5) . . ?
C7 C8 C13 120.4(5) . . ?
C9 C8 C7 117.7(5) . . ?
C9 C8 C13 121.9(5) . . ?
C8 C9 H9 119.2 . . ?
C10 C9 C8 121.6(5) . . ?
C10 C9 H9 119.2 . . ?
C9 C10 H10 120.1 . . ?
C9 C10 C11 119.9(5) . . ?
C11 C10 H10 120.1 . . ?
C10 C11 H11 119.4 . . ?
C10 C11 C12 121.2(6) . . ?
C12 C11 H11 119.4 . . ?
C7 C12 C16 120.4(5) . . ?
C11 C12 C7 118.0(5) . . ?
C11 C12 C16 121.5(5) . . ?
C8 C13 H13 107.3 . . ?
C8 C13 C14 113.8(5) . . ?
C8 C13 C15 110.7(5) . . ?
C14 C13 H13 107.3 . . ?
C14 C13 C15 110.3(6) . . ?
C15 C13 H13 107.3 . . ?
C13 C14 H14A 109.5 . . ?
C13 C14 H14B 109.5 . . ?
C13 C14 H14C 109.5 . . ?
H14A C14 H14B 109.5 . . ?
H14A C14 H14C 109.5 . . ?
H14B C14 H14C 109.5 . . ?
C13 C15 H15A 109.5 . . ?
C13 C15 H15B 109.5 . . ?
C13 C15 H15C 109.5 . . ?
H15A C15 H15B 109.5 . . ?
H15A C15 H15C 109.5 . . ?
H15B C15 H15C 109.5 . . ?
C12 C16 H16 107.6 . . ?
C12 C16 C17 114.0(5) . . ?
C12 C16 C18 110.0(5) . . ?
C17 C16 H16 107.6 . . ?
C18 C16 H16 107.6 . . ?
C18 C16 C17 109.8(5) . . ?
C16 C17 H17A 109.5 . . ?
C16 C17 H17B 109.5 . . ?
C16 C17 H17C 109.5 . . ?
H17A C17 H17B 109.5 . . ?
H17A C17 H17C 109.5 . . ?
H17B C17 H17C 109.5 . . ?
C16 C18 H18A 109.5 . . ?
C16 C18 H18B 109.5 . . ?
C16 C18 H18C 109.5 . . ?
H18A C18 H18B 109.5 . . ?
H18A C18 H18C 109.5 . . ?
H18B C18 H18C 109.5 . . ?
C20 C19 N2 120.2(5) . . ?
C20 C19 C24 121.2(5) . . ?
C24 C19 N2 118.4(5) . . ?
C19 C20 C21 118.1(5) . . ?
C19 C20 C25 120.8(5) . . ?
C21 C20 C25 121.1(5) . . ?
C20 C21 H21 119.2 . . ?
C22 C21 C20 121.5(5) . . ?
C22 C21 H21 119.2 . . ?
C21 C22 H22 119.8 . . ?
C21 C22 C23 120.4(5) . . ?
C23 C22 H22 119.8 . . ?
C22 C23 H23 119.8 . . ?
C24 C23 C22 120.3(6) . . ?
C24 C23 H23 119.8 . . ?
C19 C24 Ag1 88.1(3) . . ?
C19 C24 C28 120.7(5) . . ?
C23 C24 Ag1 86.5(3) . . ?
C23 C24 C19 118.2(5) . . ?
C23 C24 C28 120.9(5) . . ?
C28 C24 Ag1 99.6(3) . . ?
C20 C25 H25 107.5 . . ?
C20 C25 C26 110.2(5) . . ?
C26 C25 H25 107.5 . . ?
C27 C25 C20 113.7(5) . . ?
C27 C25 H25 107.5 . . ?
C27 C25 C26 110.1(6) . . ?
C25 C26 H26A 109.5 . . ?
C25 C26 H26B 109.5 . . ?
C25 C26 H26C 109.5 . . ?
H26A C26 H26B 109.5 . . ?
H26A C26 H26C 109.5 . . ?
H26B C26 H26C 109.5 . . ?
C25 C27 H27A 109.5 . . ?
C25 C27 H27B 109.5 . . ?
C25 C27 H27C 109.5 . . ?
H27A C27 H27B 109.5 . . ?
H27A C27 H27C 109.5 . . ?
H27B C27 H27C 109.5 . . ?
C24 C28 H28 107.7 . . ?
C24 C28 C30 110.5(5) . . ?
C29 C28 C24 113.6(5) . . ?
C29 C28 H28 107.7 . . ?
C29 C28 C30 109.5(5) . . ?
C30 C28 H28 107.7 . . ?
C28 C29 H29A 109.5 . . ?
C28 C29 H29B 109.5 . . ?
C28 C29 H29C 109.5 . . ?
H29A C29 H29B 109.5 . . ?
H29A C29 H29C 109.5 . . ?
H29B C29 H29C 109.5 . . ?
C28 C30 H30A 109.5 . . ?
C28 C30 H30B 109.5 . . ?
C28 C30 H30C 109.5 . . ?
H30A C30 H30B 109.5 . . ?
H30A C30 H30C 109.5 . . ?
H30B C30 H30C 109.5 . . ?
N3 C31 H31A 110.3 . . ?
N3 C31 H31B 110.3 . . ?
N3 C31 C32 107.0(4) . . ?
H31A C31 H31B 108.6 . . ?
C32 C31 H31A 110.3 . . ?
C32 C31 H31B 110.3 . . ?
N4 C32 C31 105.4(5) . . ?
N4 C32 H32A 110.7 . . ?
N4 C32 H32B 110.7 . . ?
C31 C32 H32A 110.7 . . ?
C31 C32 H32B 110.7 . . ?
H32A C32 H32B 108.8 . . ?
C34 C33 N3 118.4(5) . . ?
C38 C33 N3 118.5(5) . . ?
C38 C33 C34 122.9(5) . . ?
C33 C34 C35 117.3(6) . . ?
C33 C34 C39 123.0(5) . . ?
C35 C34 C39 119.8(6) . . ?
C34 C35 H35 119.7 . . ?
C36 C35 C34 120.6(6) . . ?
C36 C35 H35 119.7 . . ?
C35 C36 H36 119.4 . . ?
C35 C36 C37 121.1(6) . . ?
C37 C36 H36 119.4 . . ?
C36 C37 H37 119.7 . . ?
C36 C37 C38 120.6(6) . . ?
C38 C37 H37 119.7 . . ?
C33 C38 C42 121.7(5) . . ?
C37 C38 C33 117.6(6) . . ?
C37 C38 C42 120.7(5) . . ?
C34 C39 H39 107.6 . . ?
C34 C39 C40 113.6(5) . . ?
C34 C39 C41 110.9(6) . . ?
C40 C39 H39 107.6 . . ?
C40 C39 C41 109.3(6) . . ?
C41 C39 H39 107.6 . . ?
C39 C40 H40A 109.5 . . ?
C39 C40 H40B 109.5 . . ?
C39 C40 H40C 109.5 . . ?
H40A C40 H40B 109.5 . . ?
H40A C40 H40C 109.5 . . ?
H40B C40 H40C 109.5 . . ?
C39 C41 H41A 109.5 . . ?
C39 C41 H41B 109.5 . . ?
C39 C41 H41C 109.5 . . ?
H41A C41 H41B 109.5 . . ?
H41A C41 H41C 109.5 . . ?
H41B C41 H41C 109.5 . . ?
C38 C42 H42 107.1 . . ?
C38 C42 C43 112.9(6) . . ?
C38 C42 C44 110.3(5) . . ?
C43 C42 H42 107.1 . . ?
C44 C42 H42 107.1 . . ?
C44 C42 C43 111.8(6) . . ?
C42 C43 H43A 109.5 . . ?
C42 C43 H43B 109.5 . . ?
C42 C43 H43C 109.5 . . ?
H43A C43 H43B 109.5 . . ?
H43A C43 H43C 109.5 . . ?
H43B C43 H43C 109.5 . . ?
C42 C44 H44A 109.5 . . ?
C42 C44 H44B 109.5 . . ?
C42 C44 H44C 109.5 . . ?
H44A C44 H44B 109.5 . . ?
H44A C44 H44C 109.5 . . ?
H44B C44 H44C 109.5 . . ?
N4 C45 Ag1 95.8(3) . . ?
N4 C45 C50 118.7(5) . . ?
C46 C45 Ag1 72.5(3) . . ?
C46 C45 N4 120.4(5) . . ?
C46 C45 C50 120.9(5) . . ?
C50 C45 Ag1 102.9(3) . . ?
C45 C46 Ag1 76.8(3) . . ?
C45 C46 C51 121.8(5) . . ?
C47 C46 Ag1 97.4(4) . . ?
C47 C46 C45 117.7(5) . . ?
C47 C46 C51 120.2(5) . . ?
C51 C46 Ag1 100.5(4) . . ?
C46 C47 H47 119.1 . . ?
C48 C47 C46 121.7(6) . . ?
C48 C47 H47 119.1 . . ?
C47 C48 H48 119.8 . . ?
C47 C48 C49 120.4(6) . . ?
C49 C48 H48 119.8 . . ?
C48 C49 H49 119.3 . . ?
C48 C49 C50 121.5(6) . . ?
C50 C49 H49 119.3 . . ?
C45 C50 C54 120.2(5) . . ?
C49 C50 C45 117.7(5) . . ?
C49 C50 C54 122.1(5) . . ?
C46 C51 H51 108.0 . . ?
C46 C51 C52 108.6(6) . . ?
C52 C51 H51 108.0 . . ?
C53 C51 C46 113.3(5) . . ?
C53 C51 H51 108.0 . . ?
C53 C51 C52 110.7(6) . . ?
C51 C52 H52A 109.5 . . ?
C51 C52 H52B 109.5 . . ?
C51 C52 H52C 109.5 . . ?
H52A C52 H52B 109.5 . . ?
H52A C52 H52C 109.5 . . ?
H52B C52 H52C 109.5 . . ?
C51 C53 H53A 109.5 . . ?
C51 C53 H53B 109.5 . . ?
C51 C53 H53C 109.5 . . ?
H53A C53 H53B 109.5 . . ?
H53A C53 H53C 109.5 . . ?
H53B C53 H53C 109.5 . . ?
C50 C54 H54 107.6 . . ?
C50 C54 C56 112.2(5) . . ?
C55 C54 C50 110.8(6) . . ?
C55 C54 H54 107.6 . . ?
C55 C54 C56 110.9(6) . . ?
C56 C54 H54 107.6 . . ?
C54 C55 H55A 109.5 . . ?
C54 C55 H55B 109.5 . . ?
C54 C55 H55C 109.5 . . ?
H55A C55 H55B 109.5 . . ?
H55A C55 H55C 109.5 . . ?
H55B C55 H55C 109.5 . . ?
C54 C56 H56A 109.5 . . ?
C54 C56 H56B 109.5 . . ?
C54 C56 H56C 109.5 . . ?
H56A C56 H56B 109.5 . . ?
H56A C56 H56C 109.5 . . ?
H56B C56 H56C 109.5 . . ?
O1 S1 O2 118.5(3) . . ?
O1 S1 N5 108.9(3) . . ?
O1 S1 C57 103.4(3) . . ?
O2 S1 N5 116.5(3) . . ?
O2 S1 C57 103.7(3) . . ?
N5 S1 C57 103.6(3) . . ?
O3 S2 N5 116.6(3) . . ?
O3 S2 C58 104.6(3) . . ?
O4 S2 O3 118.2(3) . . ?
O4 S2 N5 108.8(3) . . ?
O4 S2 C58 103.5(3) . . ?
N5 S2 C58 102.9(3) . . ?
S1 N5 S2 124.3(3) . . ?
F1 C57 S1 109.8(5) . . ?
F1 C57 F2 107.4(5) . . ?
F2 C57 S1 111.5(5) . . ?
F3 C57 S1 110.9(5) . . ?
F3 C57 F1 108.0(6) . . ?
F3 C57 F2 109.1(6) . . ?
F4 C58 S2 109.1(5) . . ?
F5 C58 S2 111.8(5) . . ?
F5 C58 F4 107.4(6) . . ?
F5 C58 F6 108.5(7) . . ?
F6 C58 S2 111.8(5) . . ?
F6 C58 F4 108.1(6) . . ?

loop_
_geom_bond_atom_site_label_1
_geom_bond_atom_site_label_2
_geom_bond_distance
_geom_bond_site_symmetry_2
_geom_bond_publ_flag
Ag1 Zn1 3.1990(8) . ?
Ag1 P1 2.9562(14) . ?
Ag1 C1 2.216(6) . ?
Ag1 C24 2.432(5) . ?
Ag1 C45 2.704(5) . ?
Ag1 C46 2.650(6) . ?
Zn1 N1 1.942(4) . ?
Zn1 N2 2.001(4) . ?
Zn1 C1 1.924(6) . ?
P1 N3 1.652(4) . ?
P1 N4 1.652(5) . ?
P1 C1 1.583(6) . ?
N1 C3 1.330(7) . ?
N1 C7 1.444(7) . ?
N2 C5 1.337(7) . ?
N2 C19 1.428(7) . ?
N3 C31 1.474(7) . ?
N3 C33 1.446(7) . ?
N4 C32 1.473(7) . ?
N4 C45 1.420(7) . ?
C2 H2A 0.9800 . ?
C2 H2B 0.9800 . ?
C2 H2C 0.9800 . ?
C2 C3 1.513(7) . ?
C3 C4 1.403(8) . ?
C4 H4 0.9500 . ?
C4 C5 1.379(8) . ?
C5 C6 1.526(7) . ?
C6 H6A 0.9800 . ?
C6 H6B 0.9800 . ?
C6 H6C 0.9800 . ?
C7 C8 1.411(8) . ?
C7 C12 1.400(8) . ?
C8 C9 1.388(8) . ?
C8 C13 1.520(8) . ?
C9 H9 0.9500 . ?
C9 C10 1.379(9) . ?
C10 H10 0.9500 . ?
C10 C11 1.381(9) . ?
C11 H11 0.9500 . ?
C11 C12 1.393(8) . ?
C12 C16 1.511(8) . ?
C13 H13 1.0000 . ?
C13 C14 1.533(8) . ?
C13 C15 1.535(9) . ?
C14 H14A 0.9800 . ?
C14 H14B 0.9800 . ?
C14 H14C 0.9800 . ?
C15 H15A 0.9800 . ?
C15 H15B 0.9800 . ?
C15 H15C 0.9800 . ?
C16 H16 1.0000 . ?
C16 C17 1.532(8) . ?
C16 C18 1.526(8) . ?
C17 H17A 0.9800 . ?
C17 H17B 0.9800 . ?
C17 H17C 0.9800 . ?
C18 H18A 0.9800 . ?
C18 H18B 0.9800 . ?
C18 H18C 0.9800 . ?
C19 C20 1.401(8) . ?
C19 C24 1.423(8) . ?
C20 C21 1.410(8) . ?
C20 C25 1.524(8) . ?
C21 H21 0.9500 . ?
C21 C22 1.364(9) . ?
C22 H22 0.9500 . ?
C22 C23 1.405(9) . ?
C23 H23 0.9500 . ?
C23 C24 1.402(8) . ?
C24 C28 1.535(8) . ?
C25 H25 1.0000 . ?
C25 C26 1.526(9) . ?
C25 C27 1.514(9) . ?
C26 H26A 0.9800 . ?
C26 H26B 0.9800 . ?
C26 H26C 0.9800 . ?
C27 H27A 0.9800 . ?
C27 H27B 0.9800 . ?
C27 H27C 0.9800 . ?
C28 H28 1.0000 . ?
C28 C29 1.517(9) . ?
C28 C30 1.538(9) . ?
C29 H29A 0.9800 . ?
C29 H29B 0.9800 . ?
C29 H29C 0.9800 . ?
C30 H30A 0.9800 . ?
C30 H30B 0.9800 . ?
C30 H30C 0.9800 . ?
C31 H31A 0.9900 . ?
C31 H31B 0.9900 . ?
C31 C32 1.518(8) . ?
C32 H32A 0.9900 . ?
C32 H32B 0.9900 . ?
C33 C34 1.403(8) . ?
C33 C38 1.401(8) . ?
C34 C35 1.406(8) . ?
C34 C39 1.522(9) . ?
C35 H35 0.9500 . ?
C35 C36 1.377(10) . ?
C36 H36 0.9500 . ?
C36 C37 1.390(10) . ?
C37 H37 0.9500 . ?
C37 C38 1.395(8) . ?
C38 C42 1.509(8) . ?
C39 H39 1.0000 . ?
C39 C40 1.525(10) . ?
C39 C41 1.535(9) . ?
C40 H40A 0.9800 . ?
C40 H40B 0.9800 . ?
C40 H40C 0.9800 . ?
C41 H41A 0.9800 . ?
C41 H41B 0.9800 . ?
C41 H41C 0.9800 . ?
C42 H42 1.0000 . ?
C42 C43 1.547(9) . ?
C42 C44 1.511(9) . ?
C43 H43A 0.9800 . ?
C43 H43B 0.9800 . ?
C43 H43C 0.9800 . ?
C44 H44A 0.9800 . ?
C44 H44B 0.9800 . ?
C44 H44C 0.9800 . ?
C45 C46 1.416(8) . ?
C45 C50 1.422(8) . ?
C46 C47 1.401(9) . ?
C46 C51 1.529(8) . ?
C47 H47 0.9500 . ?
C47 C48 1.369(10) . ?
C48 H48 0.9500 . ?
C48 C49 1.373(9) . ?
C49 H49 0.9500 . ?
C49 C50 1.401(8) . ?
C50 C54 1.518(9) . ?
C51 H51 1.0000 . ?
C51 C52 1.532(9) . ?
C51 C53 1.526(9) . ?
C52 H52A 0.9800 . ?
C52 H52B 0.9800 . ?
C52 H52C 0.9800 . ?
C53 H53A 0.9800 . ?
C53 H53B 0.9800 . ?
C53 H53C 0.9800 . ?
C54 H54 1.0000 . ?
C54 C55 1.512(10) . ?
C54 C56 1.530(9) . ?
C55 H55A 0.9800 . ?
C55 H55B 0.9800 . ?
C55 H55C 0.9800 . ?
C56 H56A 0.9800 . ?
C56 H56B 0.9800 . ?
C56 H56C 0.9800 . ?
S1 O1 1.425(5) . ?
S1 O2 1.431(5) . ?
S1 N5 1.577(5) . ?
S1 C57 1.843(7) . ?
S2 O3 1.433(5) . ?
S2 O4 1.421(5) . ?
S2 N5 1.583(5) . ?
S2 C58 1.838(7) . ?
F1 C57 1.327(8) . ?
F2 C57 1.333(8) . ?
F3 C57 1.316(8) . ?
F4 C58 1.325(8) . ?
F5 C58 1.311(9) . ?
F6 C58 1.320(9) . ?

loop_
_geom_torsion_atom_site_label_1
_geom_torsion_atom_site_label_2
_geom_torsion_atom_site_label_3
_geom_torsion_atom_site_label_4
_geom_torsion
_geom_torsion_site_symmetry_1
_geom_torsion_site_symmetry_2
_geom_torsion_site_symmetry_3
_geom_torsion_site_symmetry_4
_geom_torsion_publ_flag
Ag1 P1 N3 C31 -73.8(10) . . . . ?
Ag1 P1 N3 C33 101.6(9) . . . . ?
Ag1 P1 N4 C32 158.8(5) . . . . ?
Ag1 P1 N4 C45 -10.0(4) . . . . ?
Ag1 P1 C1 Zn1 172.4(12) . . . . ?
Ag1 C24 C28 C29 -61.6(5) . . . . ?
Ag1 C24 C28 C30 174.9(4) . . . . ?
Ag1 C45 C46 C47 -91.5(5) . . . . ?
Ag1 C45 C46 C51 94.3(5) . . . . ?
Ag1 C45 C50 C49 76.4(6) . . . . ?
Ag1 C45 C50 C54 -103.4(5) . . . . ?
Ag1 C46 C47 C48 -82.4(7) . . . . ?
Ag1 C46 C51 C52 -176.7(5) . . . . ?
Ag1 C46 C51 C53 -53.2(6) . . . . ?
Zn1 N1 C3 C2 -177.9(4) . . . . ?
Zn1 N1 C3 C4 2.6(8) . . . . ?
Zn1 N1 C7 C8 -91.6(5) . . . . ?
Zn1 N1 C7 C12 89.0(5) . . . . ?
Zn1 N2 C5 C4 -5.1(8) . . . . ?
Zn1 N2 C5 C6 173.9(4) . . . . ?
Zn1 N2 C19 C20 -97.2(5) . . . . ?
Zn1 N2 C19 C24 77.7(5) . . . . ?
P1 N3 C31 C32 18.5(6) . . . . ?
P1 N3 C33 C34 -77.3(6) . . . . ?
P1 N3 C33 C38 108.1(6) . . . . ?
P1 N4 C32 C31 21.7(6) . . . . ?
P1 N4 C45 Ag1 10.9(5) . . . . ?
P1 N4 C45 C46 84.1(6) . . . . ?
P1 N4 C45 C50 -97.3(6) . . . . ?
N1 C3 C4 C5 4.3(10) . . . . ?
N1 C7 C8 C9 -178.8(5) . . . . ?
N1 C7 C8 C13 0.3(8) . . . . ?
N1 C7 C12 C11 179.4(5) . . . . ?
N1 C7 C12 C16 0.1(7) . . . . ?
N2 C19 C20 C21 179.1(5) . . . . ?
N2 C19 C20 C25 1.8(8) . . . . ?
N2 C19 C24 Ag1 -90.0(4) . . . . ?
N2 C19 C24 C23 -175.0(5) . . . . ?
N2 C19 C24 C28 10.1(7) . . . . ?
N3 P1 N4 C32 -10.3(5) . . . . ?
N3 P1 N4 C45 -179.1(5) . . . . ?
N3 P1 C1 Ag1 165.2(3) . . . . ?
N3 P1 C1 Zn1 -22.4(13) . . . . ?
N3 C31 C32 N4 -23.8(7) . . . . ?
N3 C33 C34 C35 -174.2(5) . . . . ?
N3 C33 C34 C39 5.3(8) . . . . ?
N3 C33 C38 C37 173.9(5) . . . . ?
N3 C33 C38 C42 -9.5(8) . . . . ?
N4 P1 N3 C31 -5.4(4) . . . . ?
N4 P1 N3 C33 169.9(5) . . . . ?
N4 P1 C1 Ag1 -13.2(5) . . . . ?
N4 P1 C1 Zn1 159.2(9) . . . . ?
N4 C45 C46 Ag1 -86.5(5) . . . . ?
N4 C45 C46 C47 -178.0(5) . . . . ?
N4 C45 C46 C51 7.8(8) . . . . ?
N4 C45 C50 C49 -179.5(5) . . . . ?
N4 C45 C50 C54 0.8(8) . . . . ?
C1 P1 N3 C31 175.9(4) . . . . ?
C1 P1 N3 C33 -8.8(7) . . . . ?
C1 P1 N4 C32 168.6(5) . . . . ?
C1 P1 N4 C45 -0.2(7) . . . . ?
C2 C3 C4 C5 -175.3(6) . . . . ?
C3 N1 C7 C8 88.8(6) . . . . ?
C3 N1 C7 C12 -90.6(6) . . . . ?
C3 C4 C5 N2 -2.7(10) . . . . ?
C3 C4 C5 C6 178.3(6) . . . . ?
C5 N2 C19 C20 80.7(7) . . . . ?
C5 N2 C19 C24 -104.5(6) . . . . ?
C7 N1 C3 C2 1.7(7) . . . . ?
C7 N1 C3 C4 -177.9(5) . . . . ?
C7 C8 C9 C10 -0.5(9) . . . . ?
C7 C8 C13 C14 -148.0(6) . . . . ?
C7 C8 C13 C15 87.1(7) . . . . ?
C7 C12 C16 C17 147.7(5) . . . . ?
C7 C12 C16 C18 -88.6(6) . . . . ?
C8 C7 C12 C11 0.0(8) . . . . ?
C8 C7 C12 C16 -179.3(5) . . . . ?
C8 C9 C10 C11 -0.2(9) . . . . ?
C9 C8 C13 C14 31.1(8) . . . . ?
C9 C8 C13 C15 -93.8(7) . . . . ?
C9 C10 C11 C12 0.8(9) . . . . ?
C10 C11 C12 C7 -0.7(9) . . . . ?
C10 C11 C12 C16 178.6(5) . . . . ?
C11 C12 C16 C17 -31.6(8) . . . . ?
C11 C12 C16 C18 92.1(6) . . . . ?
C12 C7 C8 C9 0.6(8) . . . . ?
C12 C7 C8 C13 179.7(5) . . . . ?
C13 C8 C9 C10 -179.6(6) . . . . ?
C19 N2 C5 C4 177.1(5) . . . . ?
C19 N2 C5 C6 -3.9(8) . . . . ?
C19 C20 C21 C22 -5.3(9) . . . . ?
C19 C20 C25 C26 92.6(7) . . . . ?
C19 C20 C25 C27 -143.3(6) . . . . ?
C19 C24 C28 C29 -155.1(6) . . . . ?
C19 C24 C28 C30 81.4(7) . . . . ?
C20 C19 C24 Ag1 84.8(5) . . . . ?
C20 C19 C24 C23 -0.2(8) . . . . ?
C20 C19 C24 C28 -175.1(5) . . . . ?
C20 C21 C22 C23 2.0(9) . . . . ?
C21 C20 C25 C26 -84.6(7) . . . . ?
C21 C20 C25 C27 39.6(8) . . . . ?
C21 C22 C23 C24 2.3(9) . . . . ?
C22 C23 C24 Ag1 -89.2(5) . . . . ?
C22 C23 C24 C19 -3.2(8) . . . . ?
C22 C23 C24 C28 171.7(5) . . . . ?
C23 C24 C28 C29 30.1(8) . . . . ?
C23 C24 C28 C30 -93.4(7) . . . . ?
C24 C19 C20 C21 4.4(8) . . . . ?
C24 C19 C20 C25 -172.9(5) . . . . ?
C25 C20 C21 C22 172.0(6) . . . . ?
C31 N3 C33 C34 97.9(6) . . . . ?
C31 N3 C33 C38 -76.8(7) . . . . ?
C32 N4 C45 Ag1 -157.3(5) . . . . ?
C32 N4 C45 C46 -84.1(7) . . . . ?
C32 N4 C45 C50 94.5(7) . . . . ?
C33 N3 C31 C32 -157.3(5) . . . . ?
C33 C34 C35 C36 0.6(9) . . . . ?
C33 C34 C39 C40 146.1(6) . . . . ?
C33 C34 C39 C41 -90.3(7) . . . . ?
C33 C38 C42 C43 149.4(6) . . . . ?
C33 C38 C42 C44 -84.7(7) . . . . ?
C34 C33 C38 C37 -0.6(8) . . . . ?
C34 C33 C38 C42 176.1(5) . . . . ?
C34 C35 C36 C37 -1.2(10) . . . . ?
C35 C34 C39 C40 -34.5(8) . . . . ?
C35 C34 C39 C41 89.1(7) . . . . ?
C35 C36 C37 C38 0.9(10) . . . . ?
C36 C37 C38 C33 0.0(9) . . . . ?
C36 C37 C38 C42 -176.7(6) . . . . ?
C37 C38 C42 C43 -34.1(8) . . . . ?
C37 C38 C42 C44 91.9(7) . . . . ?
C38 C33 C34 C35 0.3(8) . . . . ?
C38 C33 C34 C39 179.7(5) . . . . ?
C39 C34 C35 C36 -178.8(6) . . . . ?
C45 N4 C32 C31 -169.0(5) . . . . ?
C45 C46 C47 C48 -3.5(10) . . . . ?
C45 C46 C51 C52 102.4(7) . . . . ?
C45 C46 C51 C53 -134.1(6) . . . . ?
C45 C50 C54 C55 88.5(7) . . . . ?
C45 C50 C54 C56 -147.0(6) . . . . ?
C46 C45 C50 C49 -0.8(8) . . . . ?
C46 C45 C50 C54 179.4(5) . . . . ?
C46 C47 C48 C49 0.9(11) . . . . ?
C47 C46 C51 C52 -71.7(8) . . . . ?
C47 C46 C51 C53 51.8(8) . . . . ?
C47 C48 C49 C50 1.8(10) . . . . ?
C48 C49 C50 C45 -1.8(9) . . . . ?
C48 C49 C50 C54 177.9(6) . . . . ?
C49 C50 C54 C55 -91.2(7) . . . . ?
C49 C50 C54 C56 33.3(9) . . . . ?
C50 C45 C46 Ag1 94.9(5) . . . . ?
C50 C45 C46 C47 3.4(8) . . . . ?
C50 C45 C46 C51 -170.8(5) . . . . ?
C51 C46 C47 C48 170.9(6) . . . . ?
O1 S1 N5 S2 -159.5(4) . . . . ?
O1 S1 C57 F1 79.3(5) . . . . ?
O1 S1 C57 F2 -161.8(5) . . . . ?
O1 S1 C57 F3 -40.0(6) . . . . ?
O2 S1 N5 S2 -22.1(5) . . . . ?
O2 S1 C57 F1 -45.0(5) . . . . ?
O2 S1 C57 F2 73.9(5) . . . . ?
O2 S1 C57 F3 -164.3(5) . . . . ?
O3 S2 N5 S1 -26.0(5) . . . . ?
O3 S2 C58 F4 -59.1(6) . . . . ?
O3 S2 C58 F5 59.5(6) . . . . ?
O3 S2 C58 F6 -178.6(5) . . . . ?
O4 S2 N5 S1 -162.9(4) . . . . ?
O4 S2 C58 F4 65.3(6) . . . . ?
O4 S2 C58 F5 -176.1(6) . . . . ?
O4 S2 C58 F6 -54.2(6) . . . . ?
N5 S1 C57 F1 -167.1(4) . . . . ?
N5 S1 C57 F2 -48.2(5) . . . . ?
N5 S1 C57 F3 73.6(5) . . . . ?
N5 S2 C58 F4 178.6(5) . . . . ?
N5 S2 C58 F5 -62.8(6) . . . . ?
N5 S2 C58 F6 59.1(6) . . . . ?
C57 S1 N5 S2 91.0(4) . . . . ?
C58 S2 N5 S1 87.9(5) . . . . ?

loop_
_twin_individual_id
_twin_individual_mass_fraction_refined
1 0.83966
2 0.16034
